data_2009491
loop_
_publ_author_name
'Viossat, B.'
'Nguyen-Huy, Dung'
'Lehuede, J.'
'Vierfond, J.M.'

_publ_section_title Dichloro(2,5-diph\'enyl-3,4-di-2-pyridyl-1<i>H</i>-pyrrole-<i>N</i>,<i>N</i>')cobalt(II)
_journal_issue 2
_journal_name_full 'Acta Crystallographica Section C'
_journal_page_first 211
_journal_page_last 214
_journal_paper_doi 10.1107/S0108270193007309
_journal_volume 50
_journal_year 1994
_chemical_formula_sum 'C26 H19 Cl2 Co N3'
_chemical_formula_weight 503.30
_space_group_crystal_system orthorhombic
_space_group_IT_number 61
_space_group_name_Hall '-P 2bc 2ac'
_space_group_name_H-M_alt 'P c a b'
_atom_type_scat_source IntTabIV
_cell_angle_alpha 90.0
_cell_angle_beta 90.0
_cell_angle_gamma 90.0
_cell_formula_units_Z 8
_cell_length_a 14.810(5)
_cell_length_b 15.610(4)
_cell_length_c 19.757(6)
_cell_measurement_reflns_used 25
_cell_measurement_temperature 293
_cell_measurement_theta_max 11
_cell_measurement_theta_min 10
_cell_volume 4568(2)
_diffrn_measurement_device 'Enraf-Nonius CAD-4'
_diffrn_measurement_method \w/2\q
_diffrn_radiation_type MoK\a
_diffrn_radiation_wavelength 0.7107
_diffrn_reflns_limit_h_max 18
_diffrn_reflns_limit_h_min 0
_diffrn_reflns_limit_k_max 18
_diffrn_reflns_limit_k_min 0
_diffrn_reflns_limit_l_max 24
_diffrn_reflns_limit_l_min 0
_diffrn_reflns_number '3956 unique'
_diffrn_reflns_theta_max 25
_diffrn_standards_decay_% 1
_diffrn_standards_interval_count 100
_diffrn_standards_number 3
_exptl_absorpt_coefficient_mu 1.00
_exptl_absorpt_correction_type aucune
_exptl_crystal_colour Bleue
_exptl_crystal_density_diffrn 1.46
_exptl_crystal_density_meas 1.49
_exptl_crystal_density_method 'Flottement dans ?'
_exptl_crystal_description Parall\'el\'epip\`ede
_exptl_crystal_size_max 0.34
_exptl_crystal_size_mid 0.28
_exptl_crystal_size_min 0.22
_refine_diff_density_max 0
_refine_diff_density_min 0
_refine_ls_extinction_method aucune
_refine_ls_goodness_of_fit_obs 1.1
_refine_ls_number_parameters 144
_refine_ls_number_reflns 1166
_refine_ls_R_factor_obs 0.048
_refine_ls_shift/esd_max 0.07
_refine_ls_structure_factor_coef F
_refine_ls_weighting_scheme unit
_refine_ls_wR_factor_obs 0.052
_reflns_number_observed 1166
_reflns_number_total 3956
_reflns_observed_criterion I>3\s(I)
_cod_data_source_file pa1052.cif
_cod_data_source_block pa1052_structure_1_of_1
_cod_depositor_comments
;
The following automatic conversions were performed:

'_refine_ls_weighting_scheme' value '1' was changed to 'unit'.

Automatic conversion script
Id: cif_fix_values 3143 2015-03-26 13:38:13Z robertas 
;
_cod_database_code 2009491

loop_
_space_group_symop_id
_space_group_symop_operation_xyz
1 x,y,z
2 -x,-y+1/2,z+1/2
3 x+1/2,-y,-z+1/2
4 -x+1/2,y+1/2,-z
5 -x,-y,-z
6 x,y+1/2,-z+1/2
7 -x+1/2,y,z+1/2
8 x+1/2,-y+1/2,z

loop_
_atom_site_label
_atom_site_fract_x
_atom_site_fract_y
_atom_site_fract_z
_atom_site_U_iso_or_equiv
Co .24220(10) .12006(9) .63549(7) .0268
Cl(1) .2031(2) .1461(2) .7447(2) .0447
Cl(2) .1763(3) .2086(2) .5651(2) .0519
N(1) .3188(6) .0791(5) .4068(4) .026(2)
N(7) .3795(5) .1155(6) .6301(4) .027(2)
N(13) .2241(5) -.0052(5) .6163(4) .030(2)
C(2) .3816(7) .1146(7) .4484(5) .026(3)
C(3) .3673(7) .0783(7) .5121(5) .023(3)
C(4) .2922(7) .0215(6) .5070(5) .023(3)
C(5) .2632(8) .0228(6) .4405(5) .025(2)
C(6) .4233(7) .0964(7) .5721(5) .028(3)
C(8) .4279(9) .1349(9) .6851(7) .051(4)
C(9) .5222(9) .1355(9) .6863(7) .055(4)
C(10) .5643(8) .1172(8) .6269(6) .048(3)
C(11) .5170(8) .0964(7) .5690(6) .034(4)
C(12) .2594(8) -.0384(6) .5587(5) .027(2)
C(14) .1943(9) -.0606(8) .6638(6) .043(3)
C(15) .2003(9) -.1498(8) .6560(6) .044(3)
C(16) .2365(9) -.1828(7) .5985(6) .043(3)
C(17) .2660(8) -.1264(8) .5486(5) .039(3)
C(18) .1888(8) -.0176(7) .4058(5) .029(3)
C(19) .1926(9) -.0345(8) .3386(6) .043(3)
C(20) .1210(10) -.0694(9) .3017(7) .061(4)
C(21) .0420(10) -.0911(9) .3364(7) .056(4)
C(22) .0379(9) -.0791(8) .4046(6) .047(4)
C(23) .1082(9) -.0402(7) .4399(6) .035(3)
C(24) .4477(8) .1779(7) .4227(6) .026(3)
C(25) .4666(8) .2500(8) .4581(6) .038(3)
C(26) .5234(9) .3113(8) .4320(6) .042(3)
C(27) .5631(9) .3007(8) .3702(7) .049(3)
C(28) .5457(9) .2264(8) .3350(6) .046(4)
C(29) .4869(8) .1653(7) .3602(6) .038(3)
H(1) .3140 .0917 .3594 ?
H(8) .3961 .1493 .7259 ?
H(9) .5554 .1482 .7267 ?
H(10) .6290 .1186 .6252 ?
H(11) .5480 .0825 .5279 ?
H(14) .1680 -.0381 .7045 ?
H(15) .1793 -.1872 .6912 ?
H(16) .2415 -.2437 .5923 ?
H(17) .2907 -.1482 .5072 ?
H(19) .2476 -.0220 .3150 ?
H(20) .1252 -.0782 .2538 ?
H(21) -.0084 -.1143 .3125 ?
H(22) -.0147 -.0977 .4288 ?
H(23) .1020 -.0287 .4874 ?
H(25) .4402 .2583 .5019 ?
H(26) .5354 .3624 .4576 ?
H(27) .6021 .3439 .3518 ?
H(28) .5748 .2168 .2923 ?
H(29) .4736 .1146 .3344 ?

loop_
_geom_angle_atom_site_label_1
_geom_angle_atom_site_label_2
_geom_angle_atom_site_label_3
_geom_angle
_geom_angle_publ_flag
Cl(2) Co Cl(1) 112.20(10) yes
N(7) Co Cl(1) 108.1(3) yes
N(7) Co Cl(2) 115.7(3) yes
N(13) Co Cl(1) 108.6(3) yes
N(13) Co Cl(2) 115.7(3) yes
N(13) Co N(7) 95.1(3) yes
C(5) N(1) C(2) 112.3(9) yes
C(6) N(7) Co 122.0(7) yes
C(8) N(7) Co 119.0(8) yes
C(8) N(7) C(6) 118.9(9) yes
C(12) N(13) Co 118.6(7) yes
C(14) N(13) Co 122.3(8) yes
C(14) N(13) C(12) 117.7(9) yes
C(3) C(2) N(1) 105.9(9) yes
C(24) C(2) N(1) 121.2(9) yes
C(24) C(2) C(3) 132.8(10) yes
C(4) C(3) C(2) 107.9(9) yes
C(6) C(3) C(2) 124.2(10) yes
C(6) C(3) C(4) 127.9(10) yes
C(5) C(4) C(3) 107.5(9) yes
C(12) C(4) C(3) 127.3(10) yes
C(12) C(4) C(5) 124.6(10) yes
C(4) C(5) N(1) 106.4(10) yes
C(18) C(5) N(1) 120.5(9) yes
C(18) C(5) C(4) 133.1(10) yes
C(3) C(6) N(7) 117.1(9) yes
C(11) C(6) N(7) 121.1(10) yes
C(11) C(6) C(3) 121.8(10) yes
C(9) C(8) N(7) 123.5(12) yes
C(10) C(9) C(8) 116.3(13) yes
C(11) C(10) C(9) 122.2(11) yes
C(10) C(11) C(6) 118.1(11) yes
C(4) C(12) N(13) 118.0(9) yes
C(17) C(12) N(13) 121.7(10) yes
C(17) C(12) C(4) 120.3(10) yes
C(15) C(14) N(13) 122.6(12) yes
C(16) C(15) C(14) 119.5(12) yes
C(17) C(16) C(15) 118.4(10) yes
C(16) C(17) C(12) 120.1(11) yes
C(19) C(18) C(5) 121.3(12) yes
C(23) C(18) C(5) 121.8(10) yes
C(23) C(18) C(19) 117.0(12) yes
C(20) C(19) C(18) 123.6(14) yes
C(21) C(20) C(19) 118.2(13) yes
C(22) C(21) C(20) 119.7(15) yes
C(23) C(22) C(21) 121.3(14) yes
C(22) C(23) C(18) 120.0(11) yes
C(25) C(24) C(2) 121.0(10) yes
C(29) C(24) C(2) 119.3(10) yes
C(29) C(24) C(25) 119.6(11) yes
C(26) C(25) C(24) 120.8(11) yes
C(27) C(26) C(25) 120.9(12) yes
C(28) C(27) C(26) 118.3(12) yes
C(29) C(28) C(27) 121.1(12) yes
C(28) C(29) C(24) 119.3(11) yes

loop_
_geom_bond_atom_site_label_1
_geom_bond_atom_site_label_2
_geom_bond_distance
_geom_bond_publ_flag
Co Cl(1) 2.270(3) yes
Co Cl(2) 2.191(3) yes
Co N(7) 2.037(8) yes
Co N(13) 2.010(8) yes
N(1) C(2) 1.360(10) yes
N(1) C(5) 1.380(10) yes
N(7) C(6) 1.350(10) yes
N(7) C(8) 1.340(10) yes
N(13) C(12) 1.350(10) yes
N(13) C(14) 1.350(10) yes
C(2) C(3) 1.400(10) yes
C(2) C(24) 1.480(10) yes
C(3) C(4) 1.430(10) yes
C(3) C(6) 1.470(10) yes
C(4) C(5) 1.380(10) yes
C(4) C(12) 1.470(10) yes
C(5) C(18) 1.44(2) yes
C(6) C(11) 1.390(10) yes
C(8) C(9) 1.40(2) yes
C(9) C(10) 1.36(2) yes
C(10) C(11) 1.38(2) yes
C(12) C(17) 1.390(10) yes
C(14) C(15) 1.40(2) yes
C(15) C(16) 1.36(2) yes
C(16) C(17) 1.390(10) yes
C(18) C(19) 1.350(10) yes
C(18) C(23) 1.41(2) yes
C(19) C(20) 1.40(2) yes
C(20) C(21) 1.39(2) yes
C(21) C(22) 1.36(2) yes
C(22) C(23) 1.39(2) yes
C(24) C(25) 1.36(2) yes
C(24) C(29) 1.38(2) yes
C(25) C(26) 1.37(2) yes
C(26) C(27) 1.36(2) yes
C(27) C(28) 1.38(2) yes
C(28) C(29) 1.38(2) yes
N(1) H(1) 0.96 no
C(8) H(8) 0.96 no
C(9) H(9) 0.96 no
C(10) H(10) 0.96 no
C(11) H(11) 0.96 no
C(14) H(14) 0.96 no
C(15) H(15) 0.96 no
C(16) H(16) 0.96 no
C(17) H(17) 0.96 no
C(19) H(19) 0.96 no
C(20) H(20) 0.96 no
C(21) H(21) 0.96 no
C(22) H(22) 0.96 no
C(23) H(23) 0.96 no
C(25) H(25) 0.96 no
C(26) H(26) 0.96 no
C(27) H(27) 0.96 no
C(28) H(28) 0.96 no
C(29) H(29) 0.96 no
